data_2213934
loop_
_publ_author_name
'Dong, Wen-Liang'
'Zhang, Jin-Hua'
'Zheng, Liang-Wen'
'Zhao, Bao-Xiang'

_publ_section_title (3<i>E</i>,4<i>Z</i>)-3-[(1,3-Benzodioxol-5-yl)methylene]-4-(2-pentylidene)tetrahydrofuran-2,5-dione
_journal_coeditor_code PV2014
_journal_issue 6
_journal_name_full 'Acta Crystallographica Section E'
_journal_page_first o3040
_journal_page_last o3040
_journal_paper_doi 10.1107/S1600536807023732
_journal_volume 63
_journal_year 2007
_chemical_formula_iupac 'C17 H16 O5'
_chemical_formula_moiety 'C17 H16 O5'
_chemical_formula_sum 'C17 H16 O5'
_chemical_formula_weight 300.30
_chemical_name_systematic
;
(3<i>E</i>,4<i>Z</i>)-3-[1,3-Benzodioxol-5-yl)methylene]-4-(2-\
pentylidene)tetrahydrofuran-2,5-dione
;
_space_group_IT_number 14
_symmetry_cell_setting monoclinic
_symmetry_space_group_name_Hall '-P 2ybc'
_symmetry_space_group_name_H-M 'P 1 21/c 1'
_atom_sites_solution_hydrogens geom
_atom_sites_solution_primary direct
_atom_sites_solution_secondary difmap
_audit_creation_method SHELXL-97
_cell_angle_alpha 90.00
_cell_angle_beta 105.117(10)
_cell_angle_gamma 90.00
_cell_formula_units_Z 4
_cell_length_a 7.8597(11)
_cell_length_b 15.383(3)
_cell_length_c 12.781(2)
_cell_measurement_reflns_used 4386
_cell_measurement_temperature 296(2)
_cell_measurement_theta_max 23.55
_cell_measurement_theta_min 2.68
_cell_volume 1491.8(4)
_computing_cell_refinement 'APEX2 Software Suite'
_computing_data_collection 'APEX2 Software Suite (Bruker, 2005)'
_computing_data_reduction 'APEX2 Software Suite'
_computing_molecular_graphics 'SHELXTL (Bruker, 1997)'
_computing_publication_material 'WINGX (Farrugia, 1999)'
_computing_structure_refinement 'SHELXL-97 (Sheldrick, 1997)'
_computing_structure_solution 'SIR97 (Altomare <i>et al.</i>,  1999)'
_diffrn_ambient_temperature 296(2)
_diffrn_measured_fraction_theta_full 0.981
_diffrn_measured_fraction_theta_max 0.981
_diffrn_measurement_device_type 'Bruker APEX2 CCD area-detector diffractometer'
_diffrn_measurement_method '\f and \w scans'
_diffrn_radiation_monochromator graphite
_diffrn_radiation_source 'fine-focus sealed tube'
_diffrn_radiation_type MoK\a
_diffrn_radiation_wavelength 0.71073
_diffrn_reflns_av_R_equivalents 0.0242
_diffrn_reflns_av_sigmaI/netI 0.0257
_diffrn_reflns_limit_h_max 10
_diffrn_reflns_limit_h_min -10
_diffrn_reflns_limit_k_max 20
_diffrn_reflns_limit_k_min -13
_diffrn_reflns_limit_l_max 16
_diffrn_reflns_limit_l_min -17
_diffrn_reflns_number 14935
_diffrn_reflns_theta_full 28.43
_diffrn_reflns_theta_max 28.43
_diffrn_reflns_theta_min 2.12
_diffrn_standards_decay_% 0
_diffrn_standards_number 0
_exptl_absorpt_coefficient_mu 0.099
_exptl_absorpt_correction_T_max 0.9854
_exptl_absorpt_correction_T_min 0.9710
_exptl_absorpt_correction_type multi-scan
_exptl_absorpt_process_details '(APEX2 Software Suite; Bruker, 2005)'
_exptl_crystal_colour yellow
_exptl_crystal_density_diffrn 1.337
_exptl_crystal_density_method 'not measured'
_exptl_crystal_description plate
_exptl_crystal_F_000 632
_exptl_crystal_size_max 0.30
_exptl_crystal_size_mid 0.25
_exptl_crystal_size_min 0.15
_refine_diff_density_max 0.400
_refine_diff_density_min -0.160
_refine_ls_extinction_method none
_refine_ls_goodness_of_fit_ref 0.944
_refine_ls_hydrogen_treatment constr
_refine_ls_matrix_type full
_refine_ls_number_parameters 201
_refine_ls_number_reflns 3695
_refine_ls_number_restraints 0
_refine_ls_restrained_S_all 0.944
_refine_ls_R_factor_all 0.1025
_refine_ls_R_factor_gt 0.0558
_refine_ls_shift/su_max 0.000
_refine_ls_shift/su_mean 0.000
_refine_ls_structure_factor_coef Fsqd
_refine_ls_weighting_details 'calc w=1/[\s^2^(Fo^2^)+(0.10P)^2^+0.6902P] where P=(Fo^2^+2Fc^2^)/3'
_refine_ls_weighting_scheme calc
_refine_ls_wR_factor_gt 0.1599
_refine_ls_wR_factor_ref 0.2033
_reflns_number_gt 2084
_reflns_number_total 3695
_reflns_threshold_expression 'I > 2.0\s(I)'
_cod_data_source_file pv2014.cif
_cod_data_source_block I
_cod_original_sg_symbol_H-M P21/c
_cod_database_code 2213934
_cod_database_fobs_code 2213934

loop_
_symmetry_equiv_pos_as_xyz
'x, y, z'
'-x, y+1/2, -z+1/2'
'-x, -y, -z'
'x, -y-1/2, z-1/2'

loop_
_atom_site_type_symbol
_atom_site_label
_atom_site_fract_x
_atom_site_fract_y
_atom_site_fract_z
_atom_site_U_iso_or_equiv
_atom_site_adp_type
_atom_site_calc_flag
_atom_site_refinement_flags
_atom_site_occupancy
O O1 -0.1718(3) 0.82579(16) 1.02559(15) 0.0841(6) Uani d . 1
O O2 -0.3854(2) 0.80813(15) 0.86514(16) 0.0836(6) Uani d . 1
O O3 0.5532(3) 1.07745(17) 0.87030(18) 0.0974(7) Uani d . 1
O O4 0.4746(2) 1.07754(12) 0.68911(16) 0.0727(5) Uani d . 1
O O5 0.3415(3) 1.05288(15) 0.51414(17) 0.0840(6) Uani d . 1
C C7 0.0484(3) 0.89375(17) 0.94481(19) 0.0605(6) Uani d . 1
H H2 0.1334 0.9009 1.0101 0.073 Uiso calc R 1
C C13 0.2597(3) 0.87611(18) 0.6060(2) 0.0622(6) Uani d . 1
C C12 0.2982(3) 0.95405(16) 0.65540(19) 0.0572(6) Uani d . 1
C C5 -0.0529(3) 0.90996(17) 0.75049(19) 0.0608(6) Uani d . 1
H H8 -0.0318 0.9280 0.6856 0.073 Uiso calc R 1
C C6 0.0795(3) 0.91969(16) 0.84621(19) 0.0569(6) Uani d . 1
C C2 -0.1117(3) 0.85766(16) 0.94102(19) 0.0587(6) Uani d . 1
C C3 -0.2401(3) 0.84713(16) 0.8457(2) 0.0592(6) Uani d . 1
C C11 0.3643(3) 1.02957(18) 0.6057(2) 0.0655(7) Uani d . 1
C C4 -0.2156(3) 0.87400(19) 0.7491(2) 0.0661(7) Uani d . 1
H H14 -0.3041 0.8685 0.6850 0.079 Uiso calc R 1
C C16 0.0476(3) 0.87491(19) 0.4242(2) 0.0713(7) Uani d . 1
H H15A -0.0283 0.8385 0.4547 0.086 Uiso calc R 1
H H15B 0.0143 0.9350 0.4309 0.086 Uiso calc R 1
C C9 0.3288(3) 0.97795(17) 0.7705(2) 0.0614(6) Uani d . 1
C C15 0.2383(3) 0.8619(2) 0.4888(2) 0.0719(7) Uani d . 1
H H17A 0.2752 0.8033 0.4773 0.086 Uiso calc R 1
H H17B 0.3133 0.9021 0.4630 0.086 Uiso calc R 1
C C8 0.2473(3) 0.96253(17) 0.8495(2) 0.0619(6) Uani d . 1
H H18 0.3080 0.9825 0.9176 0.074 Uiso calc R 1
C C10 0.4634(3) 1.04727(19) 0.7889(2) 0.0678(7) Uani d . 1
C C14 0.2331(4) 0.79731(18) 0.6670(2) 0.0775(8) Uani d . 1
H H20A 0.2687 0.8093 0.7434 0.116 Uiso calc R 1
H H20B 0.3026 0.7504 0.6507 0.116 Uiso calc R 1
H H20C 0.1108 0.7813 0.6464 0.116 Uiso calc R 1
C C1 -0.3455(4) 0.7941(2) 0.9778(3) 0.0824(8) Uani d . 1
H H21A -0.3519 0.7326 0.9928 0.099 Uiso calc R 1
H H21B -0.4298 0.8245 1.0081 0.099 Uiso calc R 1
C C17 0.0189(6) 0.8531(2) 0.3058(2) 0.1014(11) Uani d . 1
H H22A 0.0941 0.8887 0.2753 0.152 Uiso calc R 1
H H22B -0.1020 0.8637 0.2682 0.152 Uiso calc R 1
H H22C 0.0462 0.7929 0.2985 0.152 Uiso calc R 1

loop_
_atom_site_aniso_label
_atom_site_aniso_U_11
_atom_site_aniso_U_22
_atom_site_aniso_U_33
_atom_site_aniso_U_12
_atom_site_aniso_U_13
_atom_site_aniso_U_23
O1 0.0716(11) 0.1183(17) 0.0632(11) -0.0185(11) 0.0189(9) 0.0098(11)
O2 0.0510(9) 0.1139(17) 0.0833(13) -0.0151(10) 0.0127(8) 0.0099(11)
O3 0.0794(13) 0.1191(19) 0.0881(14) -0.0453(13) 0.0117(11) -0.0243(13)
O4 0.0639(10) 0.0713(12) 0.0861(13) -0.0182(9) 0.0252(9) -0.0034(10)
O5 0.0748(12) 0.1033(16) 0.0788(13) -0.0082(11) 0.0288(10) 0.0186(11)
C7 0.0569(12) 0.0686(16) 0.0497(12) -0.0075(11) 0.0028(10) 0.0000(11)
C13 0.0421(10) 0.0699(17) 0.0715(15) -0.0003(10) 0.0090(10) -0.0049(12)
C12 0.0437(10) 0.0632(15) 0.0637(14) -0.0021(10) 0.0120(9) 0.0017(11)
C5 0.0562(12) 0.0693(16) 0.0525(13) -0.0033(11) 0.0067(10) 0.0061(11)
C6 0.0544(12) 0.0571(14) 0.0549(13) -0.0060(10) 0.0065(10) 0.0023(10)
C2 0.0573(12) 0.0636(15) 0.0547(13) -0.0010(11) 0.0137(10) 0.0038(11)
C3 0.0455(11) 0.0631(15) 0.0667(14) -0.0002(10) 0.0102(10) 0.0014(11)
C11 0.0480(11) 0.0743(18) 0.0766(17) -0.0036(11) 0.0207(11) -0.0002(14)
C4 0.0494(11) 0.0827(19) 0.0587(14) 0.0002(12) 0.0009(10) 0.0032(12)
C16 0.0633(14) 0.0708(18) 0.0796(18) 0.0047(12) 0.0182(13) -0.0089(14)
C9 0.0520(11) 0.0640(15) 0.0628(14) -0.0082(11) 0.0053(10) 0.0014(11)
C15 0.0547(13) 0.085(2) 0.0785(17) -0.0023(12) 0.0225(12) -0.0165(14)
C8 0.0558(12) 0.0678(16) 0.0552(13) -0.0112(11) 0.0019(10) 0.0020(11)
C10 0.0529(12) 0.0734(18) 0.0745(17) -0.0109(12) 0.0122(12) -0.0091(14)
C14 0.0718(16) 0.0621(17) 0.089(2) -0.0019(13) 0.0040(14) 0.0004(14)
C1 0.0666(16) 0.103(2) 0.0833(19) -0.0119(15) 0.0289(14) -0.0008(17)
C17 0.130(3) 0.090(2) 0.0701(19) 0.016(2) 0.0009(18) -0.0112(16)

loop_
_atom_type_symbol
_atom_type_description
_atom_type_scat_dispersion_real
_atom_type_scat_dispersion_imag
_atom_type_scat_source
C C 0.0033 0.0016 'International Tables Vol C Tables 4.2.6.8 and 6.1.1.4'
H H 0.0000 0.0000 'International Tables Vol C Tables 4.2.6.8 and 6.1.1.4'
O O 0.0106 0.0060 'International Tables Vol C Tables 4.2.6.8 and 6.1.1.4'

loop_
_geom_angle_atom_site_label_1
_geom_angle_atom_site_label_2
_geom_angle_atom_site_label_3
_geom_angle
C2 O1 C1 105.7(2)
C3 O2 C1 106.2(2)
C10 O4 C11 110.5(2)
C2 C7 C6 117.3(2)
C2 C7 H2 121.3
C6 C7 H2 121.3
C12 C13 C15 123.8(3)
C12 C13 C14 121.6(2)
C15 C13 C14 114.6(2)
C13 C12 C9 130.2(2)
C13 C12 C11 123.8(2)
C9 C12 C11 104.3(2)
C4 C5 C6 121.9(2)
C4 C5 H8 119.1
C6 C5 H8 119.1
C5 C6 C7 119.6(2)
C5 C6 C8 122.3(2)
C7 C6 C8 118.0(2)
C7 C2 C3 122.5(2)
C7 C2 O1 128.2(2)
C3 C2 O1 109.3(2)
C4 C3 O2 128.2(2)
C4 C3 C2 121.5(2)
O2 C3 C2 110.2(2)
O5 C11 O4 119.7(2)
O5 C11 C12 132.6(3)
O4 C11 C12 107.7(2)
C3 C4 C5 117.2(2)
C3 C4 H14 121.4
C5 C4 H14 121.4
C17 C16 C15 112.5(2)
C17 C16 H15A 109.1
C15 C16 H15A 109.1
C17 C16 H15B 109.1
C15 C16 H15B 109.1
H15A C16 H15B 107.8
C8 C9 C12 135.8(2)
C8 C9 C10 117.9(2)
C12 C9 C10 105.3(2)
C13 C15 C16 111.4(2)
C13 C15 H17A 109.3
C16 C15 H17A 109.3
C13 C15 H17B 109.3
C16 C15 H17B 109.3
H17A C15 H17B 108.0
C9 C8 C6 131.1(2)
C9 C8 H18 114.5
C6 C8 H18 114.5
O3 C10 O4 120.7(2)
O3 C10 C9 131.2(3)
O4 C10 C9 108.1(2)
C13 C14 H20A 109.5
C13 C14 H20B 109.5
H20A C14 H20B 109.5
C13 C14 H20C 109.5
H20A C14 H20C 109.5
H20B C14 H20C 109.5
O2 C1 O1 108.6(2)
O2 C1 H21A 110.0
O1 C1 H21A 110.0
O2 C1 H21B 110.0
O1 C1 H21B 110.0
H21A C1 H21B 108.4
C16 C17 H22A 109.5
C16 C17 H22B 109.5
H22A C17 H22B 109.5
C16 C17 H22C 109.5
H22A C17 H22C 109.5
H22B C17 H22C 109.5

loop_
_geom_bond_atom_site_label_1
_geom_bond_atom_site_label_2
_geom_bond_distance
O1 C2 1.377(3)
O1 C1 1.428(3)
O2 C3 1.369(3)
O2 C1 1.408(4)
O3 C10 1.189(3)
O4 C10 1.382(3)
O4 C11 1.396(3)
O5 C11 1.192(3)
C7 C2 1.365(3)
C7 C6 1.403(3)
C7 H2 0.9300
C13 C12 1.352(3)
C13 C15 1.480(4)
C13 C14 1.485(4)
C12 C9 1.473(3)
C12 C11 1.481(4)
C5 C4 1.389(3)
C5 C6 1.392(3)
C5 H8 0.9300
C6 C8 1.465(3)
C2 C3 1.374(3)
C3 C4 1.362(3)
C4 H14 0.9300
C16 C17 1.509(4)
C16 C15 1.524(4)
C16 H15A 0.9700
C16 H15B 0.9700
C9 C8 1.351(3)
C9 C10 1.477(3)
C15 H17A 0.9700
C15 H17B 0.9700
C8 H18 0.9300
C14 H20A 0.9600
C14 H20B 0.9600
C14 H20C 0.9600
C1 H21A 0.9700
C1 H21B 0.9700
C17 H22A 0.9600
C17 H22B 0.9600
C17 H22C 0.9600

loop_
_geom_torsion_atom_site_label_1
_geom_torsion_atom_site_label_2
_geom_torsion_atom_site_label_3
_geom_torsion_atom_site_label_4
_geom_torsion
C15 C13 C12 C9 -177.9(2)
C14 C13 C12 C9 2.9(4)
C15 C13 C12 C11 -14.8(4)
C14 C13 C12 C11 166.0(2)
C4 C5 C6 C7 -0.9(4)
C4 C5 C6 C8 -176.0(2)
C2 C7 C6 C5 1.6(4)
C2 C7 C6 C8 177.0(2)
C6 C7 C2 C3 -0.6(4)
C6 C7 C2 O1 178.6(2)
C1 O1 C2 C7 -179.0(3)
C1 O1 C2 C3 0.2(3)
C1 O2 C3 C4 -179.4(3)
C1 O2 C3 C2 0.2(3)
C7 C2 C3 C4 -1.4(4)
O1 C2 C3 C4 179.4(2)
C7 C2 C3 O2 179.0(2)
O1 C2 C3 O2 -0.3(3)
C10 O4 C11 O5 171.4(2)
C10 O4 C11 C12 -9.4(3)
C13 C12 C11 O5 30.6(4)
C9 C12 C11 O5 -162.7(3)
C13 C12 C11 O4 -148.4(2)
C9 C12 C11 O4 18.3(2)
O2 C3 C4 C5 -178.3(3)
C2 C3 C4 C5 2.1(4)
C6 C5 C4 C3 -1.0(4)
C13 C12 C9 C8 -47.3(5)
C11 C12 C9 C8 147.2(3)
C13 C12 C9 C10 145.7(2)
C11 C12 C9 C10 -19.8(2)
C12 C13 C15 C16 -90.1(3)
C14 C13 C15 C16 89.1(3)
C17 C16 C15 C13 -174.9(3)
C12 C9 C8 C6 -6.4(5)
C10 C9 C8 C6 159.5(3)
C5 C6 C8 C9 -20.4(5)
C7 C6 C8 C9 164.4(3)
C11 O4 C10 O3 176.9(3)
C11 O4 C10 C9 -3.5(3)
C8 C9 C10 O3 24.7(5)
C12 C9 C10 O3 -165.5(3)
C8 C9 C10 O4 -154.8(2)
C12 C9 C10 O4 15.0(3)
C3 O2 C1 O1 -0.1(3)
C2 O1 C1 O2 -0.1(3)

loop_
_cod_related_entry_id
_cod_related_entry_database
_cod_related_entry_code
1 ChemSpider 30655253
